data_7039697
loop_
_publ_author_name
'Song, Jiang-Feng'
'Li, Si-Zhe'
'Zhou, Rui-Sha'
'Shao, Jia'
'Qiu, Xiao-Min'
'Jia, Ying-Ying'
'Wang, Jun'
'Zhang, Xiao'

_publ_section_title
;
 Three novel Cu6S6 cluster-based coordination compounds: synthesis,
 framework modulation and the sensing of small molecules and Fe(3+) ions.
;
_journal_issue 29
_journal_name_full 'Dalton transactions (Cambridge, England : 2003)'
_journal_page_first 11883
_journal_page_last 11891
_journal_paper_doi 10.1039/c6dt02264b
_journal_volume 45
_journal_year 2016
_chemical_formula_sum 'C30 H30 Cu6 N12 S6'
_chemical_formula_weight 1132.26
_chemical_name_systematic
; 
 ? 
;
_space_group_IT_number 14
_symmetry_cell_setting monoclinic
_symmetry_space_group_name_Hall '-P 2ybc'
_symmetry_space_group_name_H-M 'P 1 21/c 1'
_atom_sites_solution_hydrogens geom
_atom_sites_solution_primary direct
_atom_sites_solution_secondary difmap
_audit_creation_method SHELXL-97
_audit_update_record
;
2016-05-29 deposited with the CCDC.
2016-06-24 downloaded from the CCDC.
;
_cell_angle_alpha 90.00
_cell_angle_beta 114.620(2)
_cell_angle_gamma 90.00
_cell_formula_units_Z 4
_cell_length_a 22.1787(8)
_cell_length_b 11.5351(3)
_cell_length_c 18.4943(6)
_cell_measurement_reflns_used 5725
_cell_measurement_temperature 293(2)
_cell_measurement_theta_max 25.10
_cell_measurement_theta_min 2.99
_cell_volume 4301.3(2)
_computing_cell_refinement 'Bruker SMART'
_computing_data_collection 'Bruker SMART'
_computing_data_reduction 'Bruker SAINT'
_computing_molecular_graphics 'Bruker SHELXTL'
_computing_publication_material 'Bruker SHELXTL'
_computing_structure_refinement 'SHELXL-97 (Sheldrick, 1997)'
_computing_structure_solution 'SHELXS-97 (Sheldrick, 1990)'
_diffrn_ambient_temperature 293(2)
_diffrn_detector_area_resol_mean 9.00cm
_diffrn_measured_fraction_theta_full 0.990
_diffrn_measured_fraction_theta_max 0.990
_diffrn_measurement_device_type 'CCD area detector'
_diffrn_measurement_method 'phi and omega scans'
_diffrn_radiation_monochromator graphite
_diffrn_radiation_source 'fine-focus sealed tube'
_diffrn_radiation_type MoK\a
_diffrn_radiation_wavelength 0.71073
_diffrn_reflns_av_R_equivalents 0.0273
_diffrn_reflns_av_sigmaI/netI 0.0551
_diffrn_reflns_limit_h_max 26
_diffrn_reflns_limit_h_min -25
_diffrn_reflns_limit_k_max 11
_diffrn_reflns_limit_k_min -13
_diffrn_reflns_limit_l_max 21
_diffrn_reflns_limit_l_min -22
_diffrn_reflns_number 16009
_diffrn_reflns_theta_full 25.10
_diffrn_reflns_theta_max 25.10
_diffrn_reflns_theta_min 2.99
_diffrn_standards_decay_% none
_diffrn_standards_interval_count none
_diffrn_standards_interval_time none
_diffrn_standards_number none
_exptl_absorpt_coefficient_mu 3.243
_exptl_absorpt_correction_T_max 0.7814
_exptl_absorpt_correction_T_min 0.6250
_exptl_absorpt_correction_type empirical
_exptl_absorpt_process_details SADABS
_exptl_crystal_colour Yellow
_exptl_crystal_density_diffrn 1.748
_exptl_crystal_density_meas ?
_exptl_crystal_density_method 'not measured'
_exptl_crystal_description Block
_exptl_crystal_F_000 2256
_exptl_crystal_size_max 0.16
_exptl_crystal_size_mid 0.10
_exptl_crystal_size_min 0.08
_refine_diff_density_max 1.105
_refine_diff_density_min -0.387
_refine_diff_density_rms 0.088
_refine_ls_extinction_method none
_refine_ls_goodness_of_fit_ref 1.103
_refine_ls_hydrogen_treatment mixed
_refine_ls_matrix_type full
_refine_ls_number_parameters 493
_refine_ls_number_reflns 7571
_refine_ls_number_restraints 0
_refine_ls_restrained_S_all 1.103
_refine_ls_R_factor_all 0.0624
_refine_ls_R_factor_gt 0.0434
_refine_ls_shift/su_max 0.001
_refine_ls_shift/su_mean 0.000
_refine_ls_structure_factor_coef Fsqd
_refine_ls_weighting_details 'calc w=1/[\s^2^(Fo^2^)+(0.0482P)^2^+0.0000P] where P=(Fo^2^+2Fc^2^)/3'
_refine_ls_weighting_scheme calc
_refine_ls_wR_factor_gt 0.1057
_refine_ls_wR_factor_ref 0.1182
_reflns_number_gt 5725
_reflns_number_total 7571
_reflns_threshold_expression >2sigma(I)
_cod_data_source_file c6dt02264b2.cif
_cod_data_source_block s
_cod_depositor_comments
;
The following automatic conversions were performed:

'_symmetry_cell_setting' value 'Monoclinic' changed to 'monoclinic'
according to
/usr/data/users/saulius/crontab/automatic-downloads/rss-feeds/RSC/lib/dictionaries/cif_core.dic
dictionary named 'cif_core.dic' version 2.4.2 from 2011-04-26.

'_exptl_crystal_density_meas' value 'none' was changed to '?' - the
value is perceived as not measured.

Automatic conversion script
Id: cif_fix_values 4268 2015-11-12 08:31:59Z antanas 

 Adding full bibliography for 7039697--7039699.cif.
;
_cod_original_sg_symbol_H-M P2(1)/c
_cod_database_code 7039697

loop_
_symmetry_equiv_pos_as_xyz
'x, y, z'
'-x, y+1/2, -z+1/2'
'-x, -y, -z'
'x, -y-1/2, z-1/2'

loop_
_atom_site_label
_atom_site_type_symbol
_atom_site_fract_x
_atom_site_fract_y
_atom_site_fract_z
_atom_site_U_iso_or_equiv
_atom_site_adp_type
_atom_site_occupancy
_atom_site_symmetry_multiplicity
_atom_site_calc_flag
_atom_site_refinement_flags
C1 C 0.3550(3) -0.2061(4) 0.3536(3) 0.0363(12) Uani 1 1 d .
C2 C 0.4021(3) -0.2728(5) 0.2724(3) 0.0514(15) Uani 1 1 d .
H2 H 0.4362 -0.2729 0.2556 0.062 Uiso 1 1 calc R
C3 C 0.3484(3) -0.3429(5) 0.2342(3) 0.0620(17) Uani 1 1 d .
H3 H 0.3448 -0.3875 0.1906 0.074 Uiso 1 1 calc R
C4 C 0.2999(3) -0.3453(5) 0.2623(3) 0.0553(15) Uani 1 1 d .
C5 C 0.2432(4) -0.4309(6) 0.2326(4) 0.087(2) Uani 1 1 d .
H5A H 0.2522 -0.4930 0.2703 0.130 Uiso 1 1 calc R
H5B H 0.2383 -0.4616 0.1823 0.130 Uiso 1 1 calc R
H5C H 0.2030 -0.3924 0.2265 0.130 Uiso 1 1 calc R
C6 C 0.4441(3) 0.1204(4) 0.2885(3) 0.0428(13) Uani 1 1 d .
C7 C 0.3901(4) 0.2272(8) 0.1787(4) 0.104(3) Uani 1 1 d .
H7 H 0.3889 0.2623 0.1329 0.124 Uiso 1 1 calc R
C8 C 0.3340(4) 0.2350(7) 0.1933(4) 0.084(2) Uani 1 1 d .
H8 H 0.2967 0.2762 0.1600 0.101 Uiso 1 1 calc R
C9 C 0.3367(3) 0.1783(6) 0.2598(3) 0.0579(16) Uani 1 1 d .
C10 C 0.2788(3) 0.1792(7) 0.2822(4) 0.081(2) Uani 1 1 d .
H10A H 0.2661 0.1009 0.2867 0.122 Uiso 1 1 calc R
H10B H 0.2422 0.2192 0.2421 0.122 Uiso 1 1 calc R
H10C H 0.2913 0.2180 0.3323 0.122 Uiso 1 1 calc R
C11 C 0.4468(3) 0.3112(4) 0.4595(3) 0.0385(12) Uani 1 1 d .
C12 C 0.4250(3) 0.4891(5) 0.4059(4) 0.0645(17) Uani 1 1 d .
H12 H 0.3987 0.5553 0.3916 0.077 Uiso 1 1 calc R
C13 C 0.4806(3) 0.4867(5) 0.3906(4) 0.0640(18) Uani 1 1 d .
H13 H 0.4915 0.5489 0.3663 0.077 Uiso 1 1 calc R
C14 C 0.5191(3) 0.3894(5) 0.4123(3) 0.0506(15) Uani 1 1 d .
C15 C 0.5824(3) 0.3768(6) 0.4016(4) 0.076(2) Uani 1 1 d .
H15A H 0.6193 0.3739 0.4527 0.114 Uiso 1 1 calc R
H15B H 0.5874 0.4419 0.3721 0.114 Uiso 1 1 calc R
H15C H 0.5809 0.3066 0.3730 0.114 Uiso 1 1 calc R
C16 C 0.1434(3) 0.2965(4) 0.9914(3) 0.0389(12) Uani 1 1 d .
C17 C 0.0955(3) 0.2331(5) 0.8628(3) 0.0539(15) Uani 1 1 d .
H17 H 0.0600 0.2319 0.8129 0.065 Uiso 1 1 calc R
C18 C 0.1510(3) 0.1707(6) 0.8744(4) 0.0638(17) Uani 1 1 d .
H18 H 0.1537 0.1281 0.8331 0.077 Uiso 1 1 calc R
C19 C 0.2026(3) 0.1723(6) 0.9483(4) 0.0648(18) Uani 1 1 d .
C20 C 0.2645(4) 0.1004(8) 0.9698(5) 0.112(3) Uani 1 1 d .
H20A H 0.3027 0.1500 0.9902 0.168 Uiso 1 1 calc R
H20B H 0.2628 0.0609 0.9233 0.168 Uiso 1 1 calc R
H20C H 0.2673 0.0445 1.0096 0.168 Uiso 1 1 calc R
C21 C -0.0585(3) 0.1876(4) 0.9831(3) 0.0424(13) Uani 1 1 d .
C22 C -0.0813(4) 0.0109(6) 1.0157(5) 0.079(2) Uani 1 1 d .
H22 H -0.1086 -0.0540 1.0045 0.095 Uiso 1 1 calc R
C23 C -0.0250(4) 0.0110(6) 1.0853(4) 0.076(2) Uani 1 1 d .
H23 H -0.0140 -0.0522 1.1197 0.091 Uiso 1 1 calc R
C24 C 0.0141(3) 0.1070(5) 1.1023(3) 0.0573(16) Uani 1 1 d .
C25 C 0.0765(4) 0.1160(6) 1.1751(4) 0.082(2) Uani 1 1 d .
H25A H 0.1097 0.1535 1.1628 0.123 Uiso 1 1 calc R
H25B H 0.0914 0.0397 1.1956 0.123 Uiso 1 1 calc R
H25C H 0.0688 0.1605 1.2143 0.123 Uiso 1 1 calc R
C26 C 0.0561(3) 0.6122(5) 0.8449(3) 0.0441(13) Uani 1 1 d .
C27 C 0.1145(4) 0.7081(8) 0.7895(4) 0.108(3) Uani 1 1 d .
H27 H 0.1169 0.7440 0.7457 0.129 Uiso 1 1 calc R
C28 C 0.1692(4) 0.7095(7) 0.8588(4) 0.094(3) Uani 1 1 d .
H28 H 0.2088 0.7416 0.8621 0.113 Uiso 1 1 calc R
C29 C 0.1645(3) 0.6625(6) 0.9232(3) 0.0575(16) Uani 1 1 d .
C30 C 0.2221(3) 0.6615(7) 1.0045(4) 0.085(2) Uani 1 1 d .
H30A H 0.2129 0.7130 1.0394 0.127 Uiso 1 1 calc R
H30B H 0.2617 0.6864 0.9999 0.127 Uiso 1 1 calc R
H30C H 0.2284 0.5843 1.0258 0.127 Uiso 1 1 calc R
Cu1 Cu 0.40489(3) 0.05158(5) 0.41356(4) 0.04386(19) Uani 1 1 d .
Cu2 Cu 0.48767(3) -0.11094(6) 0.40036(4) 0.0466(2) Uani 1 1 d .
Cu3 Cu 0.54376(3) 0.13859(6) 0.46846(4) 0.04515(19) Uani 1 1 d .
Cu4 Cu 0.09294(3) 0.54796(5) 1.01004(3) 0.04151(18) Uani 1 1 d .
Cu5 Cu 0.00944(3) 0.38537(6) 0.91105(4) 0.04538(19) Uani 1 1 d .
Cu6 Cu 0.04208(3) 0.35480(6) 1.07192(4) 0.04571(19) Uani 1 1 d .
N1 N 0.4073(2) -0.2047(4) 0.3327(2) 0.0416(10) Uani 1 1 d .
N2 N 0.3027(2) -0.2747(4) 0.3218(2) 0.0443(11) Uani 1 1 d .
N3 N 0.4456(3) 0.1732(5) 0.2256(3) 0.0717(16) Uani 1 1 d .
N4 N 0.3918(2) 0.1205(4) 0.3074(2) 0.0426(11) Uani 1 1 d .
N5 N 0.4071(2) 0.4052(4) 0.4390(3) 0.0553(13) Uani 1 1 d .
N6 N 0.5020(2) 0.3007(3) 0.4467(2) 0.0413(11) Uani 1 1 d .
N7 N 0.0904(2) 0.2963(4) 0.9211(2) 0.0409(10) Uani 1 1 d .
N8 N 0.1997(2) 0.2369(4) 1.0085(3) 0.0507(12) Uani 1 1 d .
N9 N -0.0026(2) 0.1957(4) 1.0509(3) 0.0439(11) Uani 1 1 d .
N10 N -0.0998(3) 0.0961(4) 0.9631(3) 0.0627(14) Uani 1 1 d .
N11 N 0.1079(2) 0.6132(4) 0.9165(2) 0.0414(11) Uani 1 1 d .
N12 N 0.0568(3) 0.6583(5) 0.7796(3) 0.0791(18) Uani 1 1 d .
S1 S 0.35752(7) -0.11139(11) 0.42924(8) 0.0392(3) Uani 1 1 d .
S2 S 0.42363(7) 0.19396(11) 0.50349(8) 0.0407(3) Uani 1 1 d .
S3 S 0.51657(7) 0.04717(11) 0.35059(7) 0.0394(3) Uani 1 1 d .
S4 S 0.14088(7) 0.38205(11) 1.06891(7) 0.0398(3) Uani 1 1 d .
S5 S -0.08014(7) 0.30554(11) 0.91701(7) 0.0414(3) Uani 1 1 d .
S6 S -0.01850(7) 0.54799(11) 0.83625(7) 0.0398(3) Uani 1 1 d .

loop_
_atom_site_aniso_label
_atom_site_aniso_U_11
_atom_site_aniso_U_22
_atom_site_aniso_U_33
_atom_site_aniso_U_23
_atom_site_aniso_U_13
_atom_site_aniso_U_12
C1 0.040(3) 0.031(3) 0.034(3) 0.005(2) 0.012(3) 0.002(2)
C2 0.056(4) 0.056(4) 0.045(3) 0.002(3) 0.024(3) 0.007(3)
C3 0.071(5) 0.071(4) 0.038(3) -0.009(3) 0.017(3) 0.009(4)
C4 0.044(4) 0.054(4) 0.047(3) -0.011(3) -0.002(3) 0.010(3)
C5 0.060(5) 0.089(5) 0.082(5) -0.039(4) 0.000(4) -0.007(4)
C6 0.048(4) 0.046(3) 0.036(3) 0.001(2) 0.020(3) -0.003(3)
C7 0.092(6) 0.167(8) 0.067(5) 0.062(5) 0.049(5) 0.040(6)
C8 0.070(5) 0.130(6) 0.051(4) 0.039(4) 0.022(4) 0.026(5)
C9 0.045(4) 0.076(4) 0.051(3) -0.001(3) 0.019(3) -0.005(3)
C10 0.047(4) 0.118(6) 0.083(5) 0.016(5) 0.030(4) 0.015(4)
C11 0.040(3) 0.037(3) 0.037(3) -0.004(2) 0.015(3) 0.003(2)
C12 0.066(5) 0.045(4) 0.072(4) 0.016(3) 0.018(4) 0.021(3)
C13 0.079(5) 0.040(3) 0.078(4) 0.021(3) 0.038(4) 0.003(3)
C14 0.062(4) 0.040(3) 0.058(4) -0.009(3) 0.033(3) -0.010(3)
C15 0.072(5) 0.076(5) 0.102(6) 0.002(4) 0.058(5) -0.014(4)
C16 0.036(3) 0.038(3) 0.043(3) 0.000(2) 0.017(3) -0.001(2)
C17 0.060(4) 0.062(4) 0.043(3) -0.011(3) 0.024(3) -0.007(3)
C18 0.061(5) 0.078(4) 0.063(4) -0.018(4) 0.037(4) -0.003(4)
C19 0.048(4) 0.071(4) 0.081(5) -0.026(4) 0.031(4) 0.000(3)
C20 0.057(5) 0.156(8) 0.121(7) -0.043(6) 0.033(5) 0.030(5)
C21 0.047(4) 0.032(3) 0.053(3) -0.007(3) 0.026(3) -0.003(3)
C22 0.086(6) 0.047(4) 0.109(6) -0.002(4) 0.044(5) -0.033(4)
C23 0.080(6) 0.052(4) 0.089(5) 0.023(4) 0.029(5) -0.007(4)
C24 0.078(5) 0.041(3) 0.053(4) 0.002(3) 0.027(4) 0.003(3)
C25 0.091(6) 0.070(5) 0.063(4) 0.016(4) 0.011(4) 0.015(4)
C26 0.045(4) 0.056(3) 0.035(3) 0.008(3) 0.020(3) 0.004(3)
C27 0.068(6) 0.190(9) 0.065(5) 0.048(6) 0.028(5) -0.029(6)
C28 0.060(5) 0.162(8) 0.064(4) 0.036(5) 0.030(4) -0.025(5)
C29 0.040(4) 0.089(5) 0.047(3) 0.008(3) 0.021(3) 0.001(3)
C30 0.046(4) 0.153(7) 0.051(4) -0.003(4) 0.016(3) -0.020(5)
Cu1 0.0524(5) 0.0393(4) 0.0487(4) -0.0002(3) 0.0297(4) -0.0016(3)
Cu2 0.0455(4) 0.0464(4) 0.0539(4) 0.0073(3) 0.0267(4) 0.0026(3)
Cu3 0.0470(4) 0.0460(4) 0.0419(4) -0.0022(3) 0.0181(3) 0.0051(3)
Cu4 0.0502(4) 0.0392(4) 0.0342(3) 0.0001(3) 0.0168(3) 0.0000(3)
Cu5 0.0432(4) 0.0462(4) 0.0412(4) 0.0039(3) 0.0120(3) -0.0015(3)
Cu6 0.0477(5) 0.0477(4) 0.0433(4) -0.0047(3) 0.0204(3) -0.0043(3)
N1 0.040(3) 0.049(3) 0.038(2) 0.003(2) 0.019(2) 0.005(2)
N2 0.033(3) 0.045(3) 0.045(3) -0.003(2) 0.008(2) 0.004(2)
N3 0.068(4) 0.107(4) 0.051(3) 0.037(3) 0.036(3) 0.020(3)
N4 0.039(3) 0.053(3) 0.038(2) 0.004(2) 0.017(2) 0.000(2)
N5 0.047(3) 0.054(3) 0.066(3) 0.011(3) 0.023(3) 0.015(2)
N6 0.050(3) 0.038(2) 0.042(2) 0.000(2) 0.025(2) 0.004(2)
N7 0.038(3) 0.045(3) 0.037(2) -0.003(2) 0.013(2) -0.007(2)
N8 0.035(3) 0.056(3) 0.057(3) -0.005(2) 0.015(2) -0.002(2)
N9 0.052(3) 0.038(3) 0.044(3) -0.002(2) 0.023(2) -0.006(2)
N10 0.059(4) 0.047(3) 0.081(4) -0.011(3) 0.028(3) -0.019(3)
N11 0.036(3) 0.056(3) 0.034(2) 0.005(2) 0.015(2) 0.000(2)
N12 0.054(4) 0.135(5) 0.043(3) 0.035(3) 0.016(3) -0.007(4)
S1 0.0391(8) 0.0398(7) 0.0434(7) -0.0045(6) 0.0219(7) -0.0039(6)
S2 0.0460(9) 0.0383(7) 0.0428(7) 0.0001(6) 0.0234(7) 0.0017(6)
S3 0.0410(8) 0.0421(8) 0.0397(7) 0.0006(6) 0.0213(7) 0.0004(6)
S4 0.0394(8) 0.0409(7) 0.0336(7) -0.0018(6) 0.0098(6) 0.0007(6)
S5 0.0457(9) 0.0404(8) 0.0378(7) -0.0035(6) 0.0172(7) -0.0027(6)
S6 0.0403(8) 0.0434(8) 0.0334(6) 0.0017(6) 0.0130(6) 0.0009(6)

loop_
_atom_type_symbol
_atom_type_description
_atom_type_scat_dispersion_real
_atom_type_scat_dispersion_imag
_atom_type_scat_source
C C 0.0033 0.0016 'International Tables Vol C Tables 4.2.6.8 and 6.1.1.4'
H H 0.0000 0.0000 'International Tables Vol C Tables 4.2.6.8 and 6.1.1.4'
N N 0.0061 0.0033 'International Tables Vol C Tables 4.2.6.8 and 6.1.1.4'
S S 0.1246 0.1234 'International Tables Vol C Tables 4.2.6.8 and 6.1.1.4'
Cu Cu 0.3201 1.2651 'International Tables Vol C Tables 4.2.6.8 and 6.1.1.4'

loop_
_geom_angle_atom_site_label_1
_geom_angle_atom_site_label_2
_geom_angle_atom_site_label_3
_geom_angle
_geom_angle_site_symmetry_1
_geom_angle_site_symmetry_3
N2 C1 N1 124.9(4) . .
N2 C1 S1 117.2(4) . .
N1 C1 S1 117.9(4) . .
N1 C2 C3 122.5(5) . .
C2 C3 C4 117.7(5) . .
N2 C4 C3 121.3(6) . .
N2 C4 C5 116.0(6) . .
C3 C4 C5 122.7(6) . .
N3 C6 N4 124.6(5) . .
N3 C6 S3 116.4(4) . .
N4 C6 S3 119.0(4) . .
N3 C7 C8 124.7(6) . .
C9 C8 C7 116.0(6) . .
N4 C9 C8 120.7(5) . .
N4 C9 C10 117.9(5) . .
C8 C9 C10 121.4(6) . .
N6 C11 N5 124.0(5) . .
N6 C11 S2 118.3(4) . .
N5 C11 S2 117.7(4) . .
N5 C12 C13 124.2(5) . .
C14 C13 C12 117.4(5) . .
N6 C14 C13 120.1(5) . .
N6 C14 C15 117.0(5) . .
C13 C14 C15 122.9(5) . .
N8 C16 N7 125.5(5) . .
N8 C16 S4 116.0(4) . .
N7 C16 S4 118.5(4) . .
N7 C17 C18 122.2(6) . .
C17 C18 C19 118.3(6) . .
N8 C19 C18 121.3(6) . .
N8 C19 C20 115.6(6) . .
C18 C19 C20 123.1(6) . .
N10 C21 N9 124.5(5) . .
N10 C21 S5 117.4(5) . .
N9 C21 S5 118.1(4) . .
N10 C22 C23 124.9(6) . .
C24 C23 C22 117.5(6) . .
N9 C24 C23 119.8(6) . .
N9 C24 C25 118.1(6) . .
C23 C24 C25 122.1(6) . .
N12 C26 N11 124.4(5) . .
N12 C26 S6 117.0(4) . .
N11 C26 S6 118.6(4) . .
N12 C27 C28 124.2(6) . .
C27 C28 C29 117.6(6) . .
N11 C29 C28 120.2(6) . .
N11 C29 C30 117.4(5) . .
C28 C29 C30 122.4(6) . .
N4 Cu1 S1 124.90(13) . .
N4 Cu1 S2 109.76(13) . .
S1 Cu1 S2 118.11(5) . .
N4 Cu1 Cu2 90.76(12) . .
S1 Cu1 Cu2 78.57(4) . .
S2 Cu1 Cu2 130.49(5) . .
N4 Cu1 Cu3 149.32(12) . 3_656
S1 Cu1 Cu3 48.58(4) . 3_656
S2 Cu1 Cu3 95.74(4) . 3_656
Cu2 Cu1 Cu3 59.13(2) . 3_656
N4 Cu1 Cu3 84.76(13) . .
S1 Cu1 Cu3 135.56(5) . .
S2 Cu1 Cu3 69.91(4) . .
Cu2 Cu1 Cu3 67.73(2) . .
Cu3 Cu1 Cu3 88.45(3) 3_656 .
N1 Cu2 S2 121.33(12) . 3_656
N1 Cu2 S3 120.64(12) . .
S2 Cu2 S3 111.38(6) 3_656 .
N1 Cu2 Cu1 88.31(12) . .
S2 Cu2 Cu1 128.92(4) 3_656 .
S3 Cu2 Cu1 78.18(4) . .
N1 Cu2 Cu3 90.13(11) . 3_656
S2 Cu2 Cu3 73.62(4) 3_656 3_656
S3 Cu2 Cu3 131.33(4) . 3_656
Cu1 Cu2 Cu3 65.08(2) . 3_656
N6 Cu3 S1 119.74(13) . 3_656
N6 Cu3 S3 108.56(12) . .
S1 Cu3 S3 121.47(5) 3_656 .
N6 Cu3 Cu2 91.06(11) . 3_656
S1 Cu3 Cu2 76.20(4) 3_656 3_656
S3 Cu3 Cu2 135.74(4) . 3_656
N6 Cu3 Cu1 145.29(11) . 3_656
S1 Cu3 Cu1 48.29(4) 3_656 3_656
S3 Cu3 Cu1 103.31(4) . 3_656
Cu2 Cu3 Cu1 55.80(2) 3_656 3_656
N6 Cu3 Cu1 85.52(13) . .
S1 Cu3 Cu1 138.29(4) 3_656 .
S3 Cu3 Cu1 72.12(4) . .
Cu2 Cu3 Cu1 70.33(2) 3_656 .
Cu1 Cu3 Cu1 91.55(3) 3_656 .
N11 Cu4 S4 121.09(13) . .
N11 Cu4 S5 109.70(13) . 3_567
S4 Cu4 S5 120.18(5) . 3_567
N11 Cu4 Cu5 89.39(13) . .
S4 Cu4 Cu5 77.95(4) . .
S5 Cu4 Cu5 134.15(5) 3_567 .
N11 Cu4 Cu6 146.78(12) . .
S4 Cu4 Cu6 48.98(4) . .
S5 Cu4 Cu6 99.86(4) 3_567 .
Cu5 Cu4 Cu6 58.50(2) . .
N11 Cu4 Cu6 85.00(12) . 3_567
S4 Cu4 Cu6 138.42(5) . 3_567
S5 Cu4 Cu6 70.68(4) 3_567 3_567
Cu5 Cu4 Cu6 70.01(3) . 3_567
Cu6 Cu4 Cu6 90.93(3) . 3_567
N7 Cu5 S5 124.30(12) . .
N7 Cu5 S6 119.20(12) . .
S5 Cu5 S6 110.48(6) . .
N7 Cu5 Cu4 87.67(12) . .
S5 Cu5 Cu4 128.17(4) . .
S6 Cu5 Cu4 77.11(4) . .
N7 Cu5 Cu6 90.70(11) . .
S5 Cu5 Cu6 74.63(4) . .
S6 Cu5 Cu6 130.12(4) . .
Cu4 Cu5 Cu6 64.40(2) . .
N9 Cu6 S4 121.55(13) . .
N9 Cu6 S6 109.96(12) . 3_567
S4 Cu6 S6 118.85(6) . 3_567
N9 Cu6 Cu5 91.19(12) . .
S4 Cu6 Cu5 77.07(4) . .
S6 Cu6 Cu5 134.47(5) 3_567 .
N9 Cu6 Cu4 147.28(12) . .
S4 Cu6 Cu4 49.04(4) . .
S6 Cu6 Cu4 99.35(4) 3_567 .
Cu5 Cu6 Cu4 57.10(2) . .
N9 Cu6 Cu4 86.33(13) . 3_567
S4 Cu6 Cu4 136.66(4) . 3_567
S6 Cu6 Cu4 72.33(4) 3_567 3_567
Cu5 Cu6 Cu4 69.27(2) . 3_567
Cu4 Cu6 Cu4 89.07(3) . 3_567
C2 N1 C1 116.2(5) . .
C2 N1 Cu2 125.8(4) . .
C1 N1 Cu2 117.8(3) . .
C1 N2 C4 117.2(5) . .
C6 N3 C7 115.6(5) . .
C6 N4 C9 118.4(4) . .
C6 N4 Cu1 117.5(4) . .
C9 N4 Cu1 123.6(3) . .
C12 N5 C11 116.1(5) . .
C14 N6 C11 118.2(4) . .
C14 N6 Cu3 126.5(3) . .
C11 N6 Cu3 114.7(3) . .
C16 N7 C17 116.4(5) . .
C16 N7 Cu5 118.5(3) . .
C17 N7 Cu5 125.0(4) . .
C16 N8 C19 116.3(5) . .
C24 N9 C21 118.8(5) . .
C24 N9 Cu6 125.6(4) . .
C21 N9 Cu6 115.1(3) . .
C22 N10 C21 114.5(6) . .
C29 N11 C26 118.7(4) . .
C29 N11 Cu4 123.9(4) . .
C26 N11 Cu4 117.3(3) . .
C26 N12 C27 114.8(5) . .
C1 S1 Cu1 106.33(16) . .
C1 S1 Cu3 106.33(17) . 3_656
Cu1 S1 Cu3 83.12(5) . 3_656
C11 S2 Cu2 111.45(18) . 3_656
C11 S2 Cu1 102.62(16) . .
Cu2 S2 Cu1 96.04(5) 3_656 .
C6 S3 Cu2 108.57(18) . .
C6 S3 Cu3 102.13(17) . .
Cu2 S3 Cu3 89.46(5) . .
C16 S4 Cu6 107.79(18) . .
C16 S4 Cu4 104.67(17) . .
Cu6 S4 Cu4 81.98(5) . .
C21 S5 Cu5 111.29(19) . .
C21 S5 Cu4 103.31(16) . 3_567
Cu5 S5 Cu4 93.26(5) . 3_567
C26 S6 Cu5 106.61(18) . .
C26 S6 Cu6 103.02(18) . 3_567
Cu5 S6 Cu6 92.40(5) . 3_567

loop_
_geom_bond_atom_site_label_1
_geom_bond_atom_site_label_2
_geom_bond_distance
_geom_bond_site_symmetry_2
C1 N2 1.322(6) .
C1 N1 1.368(6) .
C1 S1 1.758(5) .
C2 N1 1.328(6) .
C2 C3 1.367(8) .
C3 C4 1.376(8) .
C4 N2 1.350(7) .
C4 C5 1.511(9) .
C6 N3 1.326(6) .
C6 N4 1.345(6) .
C6 S3 1.754(6) .
C7 N3 1.329(8) .
C7 C8 1.380(9) .
C8 C9 1.372(8) .
C9 N4 1.348(7) .
C9 C10 1.504(8) .
C11 N6 1.345(6) .
C11 N5 1.348(6) .
C11 S2 1.762(5) .
C12 N5 1.294(7) .
C12 C13 1.375(8) .
C13 C14 1.365(8) .
C14 N6 1.341(6) .
C14 C15 1.505(8) .
C16 N8 1.342(6) .
C16 N7 1.342(6) .
C16 S4 1.760(5) .
C17 N7 1.344(6) .
C17 C18 1.363(8) .
C18 C19 1.370(9) .
C19 N8 1.363(7) .
C19 C20 1.509(9) .
C21 N10 1.343(7) .
C21 N9 1.350(7) .
C21 S5 1.757(5) .
C22 N10 1.321(8) .
C22 C23 1.371(10) .
C23 C24 1.361(8) .
C24 N9 1.339(7) .
C24 C25 1.478(9) .
C26 N12 1.326(6) .
C26 N11 1.343(7) .
C26 S6 1.758(6) .
C27 N12 1.344(9) .
C27 C28 1.349(10) .
C28 C29 1.353(8) .
C29 N11 1.336(7) .
C29 C30 1.514(8) .
Cu1 N4 2.024(4) .
Cu1 S1 2.2305(14) .
Cu1 S2 2.2495(14) .
Cu1 Cu2 2.7052(9) .
Cu1 Cu3 2.9664(9) 3_656
Cu1 Cu3 2.9865(10) .
Cu2 N1 2.013(4) .
Cu2 S2 2.2438(15) 3_656
Cu2 S3 2.2531(14) .
Cu2 Cu3 2.8075(9) 3_656
Cu3 N6 2.051(4) .
Cu3 S1 2.2407(15) 3_656
Cu3 S3 2.2656(14) .
Cu3 Cu2 2.8075(9) 3_656
Cu3 Cu1 2.9664(9) 3_656
Cu4 N11 2.037(4) .
Cu4 S4 2.2392(14) .
Cu4 S5 2.2529(14) 3_567
Cu4 Cu5 2.7338(9) .
Cu4 Cu6 2.9363(9) .
Cu4 Cu6 2.9565(10) 3_567
Cu5 N7 2.009(4) .
Cu5 S5 2.2339(15) .
Cu5 S6 2.2589(14) .
Cu5 Cu6 2.7759(9) .
Cu6 N9 2.045(4) .
Cu6 S4 2.2374(15) .
Cu6 S6 2.2703(14) 3_567
Cu6 Cu4 2.9564(10) 3_567
S1 Cu3 2.2407(15) 3_656
S2 Cu2 2.2438(15) 3_656
S5 Cu4 2.2529(14) 3_567
S6 Cu6 2.2703(14) 3_567
